data_4068607
loop_
_publ_author_name
'Hu, Jian Jin'
'Li, Fuwei'
'Hor, T. S. Andy'

_publ_section_title
;
 Novel Pt(II) Mono- and Biscarbene Complexes: Synthesis, Structural
 Characterization and Application in Hydrosilylation Catalysis
;
_journal_issue 4
_journal_name_full Organometallics
_journal_page_first 1212
_journal_paper_doi 10.1021/om800978j
_journal_volume 28
_journal_year 2009
_chemical_formula_sum 'C10 H16 I2 N4 Pt'
_chemical_formula_weight 641.16
_chemical_name_systematic
; 
 ? 
;
_space_group_IT_number 14
_symmetry_cell_setting monoclinic
_symmetry_space_group_name_Hall '-P 2yn'
_symmetry_space_group_name_H-M 'P 1 21/n 1'
_atom_sites_solution_hydrogens geom
_atom_sites_solution_primary direct
_atom_sites_solution_secondary difmap
_audit_creation_method SHELXL-97
_cell_angle_alpha 90.00
_cell_angle_beta 94.783(2)
_cell_angle_gamma 90.00
_cell_formula_units_Z 4
_cell_length_a 8.9311(11)
_cell_length_b 16.229(2)
_cell_length_c 11.2392(14)
_cell_measurement_reflns_used 4484
_cell_measurement_temperature 295(2)
_cell_measurement_theta_max 27.36
_cell_measurement_theta_min 2.51
_cell_volume 1623.4(3)
_computing_cell_refinement 'Bruker SMART'
_computing_data_collection 'Bruker SMART'
_computing_data_reduction 'Bruker SAINT'
_computing_molecular_graphics 'Bruker SHELXTL'
_computing_publication_material 'Bruker SHELXTL'
_computing_structure_refinement 'SHELXL-97 (Sheldrick, 1997)'
_computing_structure_solution 'SHELXS-97 (Sheldrick, 1990)'
_diffrn_ambient_temperature 295(2)
_diffrn_measured_fraction_theta_full 0.996
_diffrn_measured_fraction_theta_max 0.996
_diffrn_measurement_device_type 'CCD area detector'
_diffrn_measurement_method 'phi and omega scans'
_diffrn_radiation_monochromator graphite
_diffrn_radiation_source 'fine-focus sealed tube'
_diffrn_radiation_type MoK\a
_diffrn_radiation_wavelength 0.71073
_diffrn_reflns_av_R_equivalents 0.0400
_diffrn_reflns_av_sigmaI/netI 0.0415
_diffrn_reflns_limit_h_max 11
_diffrn_reflns_limit_h_min -11
_diffrn_reflns_limit_k_max 11
_diffrn_reflns_limit_k_min -21
_diffrn_reflns_limit_l_max 14
_diffrn_reflns_limit_l_min -14
_diffrn_reflns_number 11361
_diffrn_reflns_theta_full 27.48
_diffrn_reflns_theta_max 27.48
_diffrn_reflns_theta_min 2.21
_exptl_absorpt_coefficient_mu 12.434
_exptl_absorpt_correction_T_max 0.474
_exptl_absorpt_correction_T_min 0.031
_exptl_absorpt_correction_type empirical
_exptl_crystal_colour Colourless
_exptl_crystal_density_diffrn 2.623
_exptl_crystal_density_meas ?
_exptl_crystal_density_method 'not measured'
_exptl_crystal_description Block
_exptl_crystal_F_000 1152
_exptl_crystal_size_max 0.30
_exptl_crystal_size_mid 0.24
_exptl_crystal_size_min 0.06
_refine_diff_density_max 1.962
_refine_diff_density_min -0.785
_refine_diff_density_rms 0.181
_refine_ls_extinction_method none
_refine_ls_goodness_of_fit_ref 1.041
_refine_ls_hydrogen_treatment constr
_refine_ls_matrix_type full
_refine_ls_number_parameters 158
_refine_ls_number_reflns 3713
_refine_ls_number_restraints 0
_refine_ls_restrained_S_all 1.041
_refine_ls_R_factor_all 0.0332
_refine_ls_R_factor_gt 0.0288
_refine_ls_shift/su_max 0.001
_refine_ls_shift/su_mean 0.000
_refine_ls_structure_factor_coef Fsqd
_refine_ls_weighting_details 'calc w=1/[\s^2^(Fo^2^)+(0.0323P)^2^+0.6267P] where P=(Fo^2^+2Fc^2^)/3'
_refine_ls_weighting_scheme calc
_refine_ls_wR_factor_gt 0.0685
_refine_ls_wR_factor_ref 0.0702
_reflns_number_gt 3328
_reflns_number_total 3713
_reflns_threshold_expression >2sigma(I)
_cod_data_source_file om800978j_si_001.cif
_cod_data_source_block compound_4
_cod_depositor_comments
;
The following automatic conversions were performed:

'_symmetry_cell_setting' value 'Monoclinic' changed to 'monoclinic'
according to /home/saulius/struct/CIF-dictionaries/cif_core.dic
dictionary named 'cif_core.dic' version 2.4.2 from 2011-04-26.

Automatic conversion script
Id: cif_fix_values 1715 2011-07-08 13:25:40Z adriana 

The following automatic conversions were performed:

'_exptl_crystal_density_meas' value 'not measured' was changed to '?'
- the value is perceived as not measured.

Automatic conversion script
Id: cif_fix_values 3008 2015-01-20 13:52:24Z robertas 

The following automatic conversions were performed:

'_refine_ls_hydrogen_treatment' value 'contr' was replaced with the
value 'constr' as specified in the replacement file
'src/cod-tools/trunk/data/replacement-values/replacement_values.lst'.

Automatic conversion script
Id: cif_fix_values 5376 2017-05-30 11:51:03Z andrius 
;
_cod_original_cell_volume 1623.3(3)
_cod_original_sg_symbol_H-M P2(1)/n
_cod_database_code 4068607

loop_
_symmetry_equiv_pos_as_xyz
'x, y, z'
'-x+1/2, y+1/2, -z+1/2'
'-x, -y, -z'
'x-1/2, -y-1/2, z-1/2'

loop_
_atom_site_label
_atom_site_type_symbol
_atom_site_fract_x
_atom_site_fract_y
_atom_site_fract_z
_atom_site_U_iso_or_equiv
_atom_site_adp_type
_atom_site_occupancy
_atom_site_symmetry_multiplicity
_atom_site_calc_flag
_atom_site_refinement_flags
Pt1 Pt 0.37412(2) 0.122532(12) 0.823071(16) 0.02407(7) Uani 1 1 d .
I1 I 0.11903(4) 0.17151(3) 0.90695(3) 0.03806(11) Uani 1 1 d .
I2 I 0.24362(4) -0.01072(2) 0.72214(3) 0.03242(10) Uani 1 1 d .
N1 N 0.6935(5) 0.0662(3) 0.8112(4) 0.0329(10) Uani 1 1 d .
N2 N 0.5904(5) 0.0945(3) 0.6359(4) 0.0296(9) Uani 1 1 d .
N3 N 0.5008(5) 0.2329(3) 1.0221(4) 0.0340(10) Uani 1 1 d .
N4 N 0.5218(6) 0.2883(3) 0.8509(4) 0.0348(10) Uani 1 1 d .
C1 C 0.5629(6) 0.0918(3) 0.7540(4) 0.0263(10) Uani 1 1 d .
C2 C 0.8004(7) 0.0528(4) 0.7320(6) 0.0434(15) Uani 1 1 d .
H2 H 0.8983 0.0347 0.7510 0.052 Uiso 1 1 calc R
C3 C 0.7380(7) 0.0707(4) 0.6229(5) 0.0420(15) Uani 1 1 d .
H3 H 0.7842 0.0678 0.5519 0.050 Uiso 1 1 calc R
C4 C 0.7203(7) 0.0547(4) 0.9414(5) 0.0417(14) Uani 1 1 d .
H4A H 0.7549 0.1055 0.9777 0.063 Uiso 1 1 calc R
H4B H 0.7951 0.0128 0.9578 0.063 Uiso 1 1 calc R
H4C H 0.6285 0.0383 0.9734 0.063 Uiso 1 1 calc R
C5 C 0.4818(7) 0.1164(4) 0.5379(5) 0.0367(13) Uani 1 1 d .
H5A H 0.4356 0.0673 0.5043 0.055 Uiso 1 1 calc R
H5B H 0.5317 0.1450 0.4777 0.055 Uiso 1 1 calc R
H5C H 0.4062 0.1515 0.5667 0.055 Uiso 1 1 calc R
C6 C 0.4717(6) 0.2200(3) 0.9036(4) 0.0283(11) Uani 1 1 d .
C7 C 0.5655(7) 0.3094(4) 1.0429(6) 0.0418(14) Uani 1 1 d .
H7 H 0.5939 0.3323 1.1172 0.050 Uiso 1 1 calc R
C8 C 0.5798(7) 0.3443(4) 0.9376(6) 0.0414(14) Uani 1 1 d .
H8 H 0.6204 0.3959 0.9241 0.050 Uiso 1 1 calc R
C9 C 0.4661(8) 0.1763(4) 1.1175(5) 0.0446(15) Uani 1 1 d .
H9A H 0.3734 0.1484 1.0949 0.067 Uiso 1 1 calc R
H9B H 0.4568 0.2069 1.1896 0.067 Uiso 1 1 calc R
H9C H 0.5456 0.1367 1.1305 0.067 Uiso 1 1 calc R
C10 C 0.5164(8) 0.3030(4) 0.7221(5) 0.0466(16) Uani 1 1 d .
H10A H 0.6010 0.2769 0.6904 0.070 Uiso 1 1 calc R
H10B H 0.5196 0.3612 0.7072 0.070 Uiso 1 1 calc R
H10C H 0.4252 0.2805 0.6842 0.070 Uiso 1 1 calc R

loop_
_atom_site_aniso_label
_atom_site_aniso_U_11
_atom_site_aniso_U_22
_atom_site_aniso_U_33
_atom_site_aniso_U_23
_atom_site_aniso_U_13
_atom_site_aniso_U_12
Pt1 0.02453(12) 0.02619(12) 0.02172(11) -0.00145(7) 0.00330(7) 0.00016(7)
I1 0.0317(2) 0.0490(2) 0.03436(19) -0.00867(16) 0.00796(15) 0.00530(16)
I2 0.0338(2) 0.03082(19) 0.03282(19) -0.00514(14) 0.00369(15) -0.00419(14)
N1 0.030(2) 0.037(3) 0.032(2) -0.008(2) 0.0015(19) -0.002(2)
N2 0.030(2) 0.031(2) 0.028(2) -0.0072(19) 0.0072(18) -0.0038(19)
N3 0.035(3) 0.037(3) 0.029(2) -0.003(2) 0.0001(19) -0.002(2)
N4 0.044(3) 0.029(2) 0.033(2) -0.0026(19) 0.008(2) -0.002(2)
C1 0.028(3) 0.025(3) 0.025(2) -0.003(2) 0.003(2) -0.004(2)
C2 0.027(3) 0.053(4) 0.051(4) -0.017(3) 0.010(3) 0.001(3)
C3 0.031(3) 0.054(4) 0.043(3) -0.019(3) 0.013(3) -0.007(3)
C4 0.035(3) 0.049(4) 0.040(3) 0.002(3) -0.002(3) 0.005(3)
C5 0.045(4) 0.039(3) 0.027(3) -0.002(2) 0.010(2) -0.008(3)
C6 0.027(3) 0.032(3) 0.026(2) -0.006(2) 0.004(2) 0.001(2)
C7 0.037(3) 0.044(4) 0.043(3) -0.013(3) -0.002(3) -0.005(3)
C8 0.039(3) 0.033(3) 0.053(4) -0.006(3) 0.006(3) -0.007(3)
C9 0.059(4) 0.049(4) 0.025(3) 0.004(3) 0.001(3) 0.000(3)
C10 0.067(5) 0.037(3) 0.037(3) 0.005(3) 0.015(3) -0.004(3)

loop_
_atom_type_symbol
_atom_type_description
_atom_type_scat_dispersion_real
_atom_type_scat_dispersion_imag
_atom_type_scat_source
C C 0.0033 0.0016 'International Tables Vol C Tables 4.2.6.8 and 6.1.1.4'
H H 0.0000 0.0000 'International Tables Vol C Tables 4.2.6.8 and 6.1.1.4'
N N 0.0061 0.0033 'International Tables Vol C Tables 4.2.6.8 and 6.1.1.4'
I I -0.4742 1.8119 'International Tables Vol C Tables 4.2.6.8 and 6.1.1.4'
Pt Pt -1.7033 8.3905 'International Tables Vol C Tables 4.2.6.8 and 6.1.1.4'

loop_
_geom_angle_atom_site_label_1
_geom_angle_atom_site_label_2
_geom_angle_atom_site_label_3
_geom_angle
C1 Pt1 C6 91.4(2)
C1 Pt1 I1 176.55(15)
C6 Pt1 I1 87.52(15)
C1 Pt1 I2 89.15(14)
C6 Pt1 I2 178.10(15)
I1 Pt1 I2 92.075(14)
C1 N1 C2 111.0(5)
C1 N1 C4 125.1(5)
C2 N1 C4 123.9(5)
C1 N2 C3 109.9(5)
C1 N2 C5 125.5(4)
C3 N2 C5 124.5(5)
C6 N3 C7 110.4(5)
C6 N3 C9 126.2(5)
C7 N3 C9 123.4(5)
C6 N4 C8 110.2(5)
C6 N4 C10 125.6(5)
C8 N4 C10 124.2(5)
N1 C1 N2 104.7(4)
N1 C1 Pt1 128.4(4)
N2 C1 Pt1 126.8(4)
C3 C2 N1 107.5(5)
C2 C3 N2 106.9(5)
N4 C6 N3 105.2(4)
N4 C6 Pt1 127.1(4)
N3 C6 Pt1 127.7(4)
C8 C7 N3 107.6(5)
C7 C8 N4 106.6(5)

loop_
_geom_bond_atom_site_label_1
_geom_bond_atom_site_label_2
_geom_bond_distance
Pt1 C1 1.978(5)
Pt1 C6 1.988(5)
Pt1 I1 2.6588(5)
Pt1 I2 2.6648(5)
N1 C1 1.350(7)
N1 C2 1.376(7)
N1 C4 1.474(7)
N2 C1 1.370(6)
N2 C3 1.393(7)
N2 C5 1.450(7)
N3 C6 1.352(6)
N3 C7 1.382(7)
N3 C9 1.464(7)
N4 C6 1.350(7)
N4 C8 1.400(7)
N4 C10 1.464(7)
C2 C3 1.336(9)
C7 C8 1.328(9)
